data_8000285
loop_
_publ_author_name
'Xu, Yuwei'
'Wang, Cong'
'Zhou, Xuehong'
'Zhou, Jiadong'
'Guo, Xiaomin'
'Liang, Xiaoming'
'Hu, Dehua'
'Li, Feng'
'Ma, Dongge'
'Ma, Yuguang'

_publ_section_title
;
 Fine Modulation of the Higher-Order Excitonic States toward More
 Efficient Conversion from Upper-Level Triplet to Singlet.
;
_journal_name_full 'The journal of physical chemistry letters'
_journal_page_first 6878
_journal_page_last 6884
_journal_paper_doi 10.1021/acs.jpclett.9b02751
_journal_year 2019
_chemical_formula_moiety 'C54 H34 N2 O'
_chemical_formula_sum 'C54 H34 N2 O'
_chemical_formula_weight 726.83
_space_group_crystal_system monoclinic
_space_group_IT_number 14
_space_group_name_Hall '-P 2ybc'
_space_group_name_H-M_alt 'P 1 21/c 1'
_symmetry_space_group_name_Hall '-P 2ybc'
_symmetry_space_group_name_H-M 'P 1 21/c 1'
_atom_sites_solution_hydrogens geom
_atom_sites_solution_primary dual
_audit_creation_date 2018-11-15
_audit_creation_method
;
Olex2 1.2
(compiled 2017.03.02 svn.r3394 for OlexSys, GUI svn.r5324)
;
_cell_angle_alpha 90
_cell_angle_beta 109.762(4)
_cell_angle_gamma 90
_cell_formula_units_Z 4
_cell_length_a 21.3490(9)
_cell_length_b 5.8099(2)
_cell_length_c 31.5108(13)
_cell_measurement_reflns_used 7387
_cell_measurement_temperature 99.9(7)
_cell_measurement_theta_max 72.8790
_cell_measurement_theta_min 3.0450
_cell_volume 3678.3(3)
_computing_cell_refinement 'CrysAlisPro 1.171.39.44a (Rigaku OD, 2018)'
_computing_data_collection 'CrysAlisPro 1.171.39.44a (Rigaku OD, 2018)'
_computing_data_reduction 'CrysAlisPro 1.171.39.44a (Rigaku OD, 2018)'
_computing_molecular_graphics 'Olex2 (Dolomanov et al., 2009)'
_computing_publication_material 'Olex2 (Dolomanov et al., 2009)'
_computing_structure_refinement 'ShelXL (Sheldrick, 2015)'
_computing_structure_solution 'ShelXT (Sheldrick, 2015)'
_diffrn_ambient_environment N~2~
_diffrn_ambient_temperature 99.9(7)
_diffrn_detector 'CCD plate'
_diffrn_measured_fraction_theta_full 0.991
_diffrn_measured_fraction_theta_max 0.991
_diffrn_measurement_details
;
List of Runs (angles in degrees, time in seconds):

  # Type    Start    End  Width  t~exp~   \w     \q     \k     \f   Frames
--------------------------------------------------------------------------
  1  \w    -12.00  86.00   0.50    2.50    --    0.00  72.00   0.00  196
  2  \w    -25.00  11.00   0.50    2.50    --    0.00 -72.00  90.00   72
  3  \w    -80.00 -41.00   0.50    2.50    --    0.00 -72.00  90.00   78
  4  \w      1.00  26.00   0.50   10.00    --    5.00  72.00 120.00   50
  5  \w     48.00  93.00   0.50   10.00    --    5.00  72.00 120.00   90
  6  \w    -99.00 -73.00   0.50   10.00    --  -98.80  72.00  60.00   52
  7  \w    -74.00 -48.00   0.50   10.00    --  -98.80  72.00-120.00   52
  8  \w   -104.00  -9.00   0.50   10.00    --  -98.80  19.00-120.00  190
  9  \w   -112.00 -21.00   0.50   10.00    --  -98.80  38.00 -30.00  182
 10  \w    -43.00 -17.00   0.50   10.00    --  -98.80  57.00-180.00   52
 11  \w   -109.00 -55.00   0.50   10.00    --  -98.80  72.00  90.00  108
 12  \w    -94.00 -44.00   0.50   10.00    --  -98.80  57.00-180.00  100
 13  \w   -113.00 -16.00   0.50   10.00    --  -98.80  72.00   0.00  194
 14  \w   -103.00 -15.00   0.50   10.00    --  -98.80  19.00 -30.00  176
;
_diffrn_measurement_device 'four-circle diffractometer'
_diffrn_measurement_device_type 'XtaLAB AFC12 (RCD3): Kappa single'
_diffrn_measurement_method '\w scans'
_diffrn_orient_matrix_type 'CrysAlisPro convention (1999,Acta A55,543-557)'
_diffrn_orient_matrix_UB_11 -0.0093452000
_diffrn_orient_matrix_UB_12 0.0153946000
_diffrn_orient_matrix_UB_13 -0.0506008000
_diffrn_orient_matrix_UB_21 -0.0760154000
_diffrn_orient_matrix_UB_22 -0.0084715000
_diffrn_orient_matrix_UB_23 -0.0115334000
_diffrn_orient_matrix_UB_31 -0.0017814000
_diffrn_orient_matrix_UB_32 0.2647666000
_diffrn_orient_matrix_UB_33 0.0026330000
_diffrn_radiation_monochromator mirror
_diffrn_radiation_probe x-ray
_diffrn_radiation_type CuK\a
_diffrn_radiation_wavelength 1.54184
_diffrn_reflns_av_R_equivalents 0.0525
_diffrn_reflns_av_unetI/netI 0.0532
_diffrn_reflns_Laue_measured_fraction_full 0.991
_diffrn_reflns_Laue_measured_fraction_max 0.991
_diffrn_reflns_limit_h_max 25
_diffrn_reflns_limit_h_min -23
_diffrn_reflns_limit_k_max 6
_diffrn_reflns_limit_k_min -3
_diffrn_reflns_limit_l_max 37
_diffrn_reflns_limit_l_min -36
_diffrn_reflns_number 15374
_diffrn_reflns_point_group_measured_fraction_full 0.991
_diffrn_reflns_point_group_measured_fraction_max 0.991
_diffrn_reflns_theta_full 67.067
_diffrn_reflns_theta_max 67.067
_diffrn_reflns_theta_min 3.048
_diffrn_source 'Rotating-anode X-ray tube (dual wavelength)'
_diffrn_source_type 'Rigaku (Cu) X-ray DW Source'
_exptl_absorpt_coefficient_mu 0.601
_exptl_absorpt_correction_T_max 1.00000
_exptl_absorpt_correction_T_min 0.28206
_exptl_absorpt_correction_type multi-scan
_exptl_absorpt_process_details
;
CrysAlisPro 1.171.39.44a (Rigaku Oxford Diffraction, 2018)
Empirical absorption correction using spherical harmonics,
 implemented in SCALE3 ABSPACK scaling algorithm.
;
_exptl_crystal_colour yellow
_exptl_crystal_colour_primary yellow
_exptl_crystal_density_diffrn 1.312
_exptl_crystal_description needle
_exptl_crystal_F_000 1520
_exptl_crystal_size_max 0.2
_exptl_crystal_size_mid 0.12
_exptl_crystal_size_min 0.1
_refine_diff_density_max 0.398
_refine_diff_density_min -0.317
_refine_diff_density_rms 0.082
_refine_ls_extinction_method none
_refine_ls_goodness_of_fit_ref 1.031
_refine_ls_hydrogen_treatment constr
_refine_ls_matrix_type full
_refine_ls_number_parameters 514
_refine_ls_number_reflns 6474
_refine_ls_number_restraints 0
_refine_ls_restrained_S_all 1.031
_refine_ls_R_factor_all 0.0768
_refine_ls_R_factor_gt 0.0674
_refine_ls_shift/su_max 0.001
_refine_ls_shift/su_mean 0.000
_refine_ls_structure_factor_coef Fsqd
_refine_ls_weighting_details 'w=1/[\s^2^(Fo^2^)+(0.1440P)^2^] where P=(Fo^2^+2Fc^2^)/3'
_refine_ls_weighting_scheme calc
_refine_ls_wR_factor_gt 0.1795
_refine_ls_wR_factor_ref 0.1897
_reflns_Friedel_coverage 0.000
_reflns_number_gt 5167
_reflns_number_total 6474
_reflns_threshold_expression 'I > 2\s(I)'
_cod_data_source_file jz9b02751_si_002.cif
_cod_data_source_block PABP
_cod_database_code 8000285
_shelx_shelxl_version_number 2014/7
_shelx_space_group_comment
;
The symmetry employed for this shelxl refinement is uniquely defined
by the following loop, which should always be used as a source of
symmetry information in preference to the above space-group names.
They are only intended as comments.
;
_reflns_odcompleteness_completeness 99.09
_reflns_odcompleteness_iscentric 1
_reflns_odcompleteness_theta 66.97
_olex2_refinement_description
;
1. Fixed Uiso
 At 1.2 times of:
  All C(H) groups
2.a Aromatic/amide H refined with riding coordinates:
 C006(H006), C00E(H00E), C00H(H00H), C00I(H00I), C00J(H00J), C00K(H00K),
 C00O(H00O), C00Q(H00Q), C00S(H00S), C00T(H00T), C00U(H00U), C00V(H00V),
 C00W(H00W), C00X(H00X), C00Z(H00Z), C011(H011), C012(H012), C013(H013),
 C014(H014), C015(H015), C016(H016), C017(H017), C018(H018), C01B(H01B),
 C01C(H01C), C01D(H01D), C01E(H01E), C01F(H01F), C01G(H01G), C01H(H01H),
 C01I(H01I), C01J(H01J), C01K(H01K), C01L(H01L)
;
_olex2_submission_special_instructions 'No special instructions were received'
_oxdiff_exptl_absorpt_empirical_details
;
Empirical correction (ABSPACK) includes:
- Absorption correction using spherical harmonics
- Frame scaling
;
_oxdiff_exptl_absorpt_empirical_full_max 2.158
_oxdiff_exptl_absorpt_empirical_full_min 0.540

loop_
_space_group_symop_operation_xyz
'x, y, z'
'-x, y+1/2, -z+1/2'
'-x, -y, -z'
'x, -y-1/2, z-1/2'

loop_
_atom_site_label
_atom_site_type_symbol
_atom_site_fract_x
_atom_site_fract_y
_atom_site_fract_z
_atom_site_U_iso_or_equiv
_atom_site_adp_type
_atom_site_occupancy
_atom_site_site_symmetry_order
_atom_site_calc_flag
_atom_site_refinement_flags_posn
O001 O 0.85706(7) 1.8670(3) 0.45299(5) 0.0372(4) Uani 1 1 d .
N002 N 0.22377(8) 0.2079(3) 0.31871(5) 0.0280(4) Uani 1 1 d .
N003 N 0.24246(8) 0.2302(3) 0.25292(5) 0.0294(4) Uani 1 1 d .
C004 C 0.19470(9) 0.0643(3) 0.25010(6) 0.0284(4) Uani 1 1 d .
C005 C 0.16799(9) -0.1007(3) 0.21438(6) 0.0294(4) Uani 1 1 d .
C006 C 0.63868(9) 1.0063(4) 0.32466(6) 0.0295(4) Uani 1 1 d .
H006 H 0.6779 1.0913 0.3337 0.035 Uiso 1 1 calc R
C007 C 0.18131(9) 0.0496(3) 0.28949(6) 0.0287(4) Uani 1 1 d .
C008 C 0.59408(9) 1.0252(3) 0.34977(6) 0.0280(4) Uani 1 1 d .
C009 C 0.50461(9) 1.0356(3) 0.39891(6) 0.0279(4) Uani 1 1 d .
C00A C 0.53274(9) 0.8949(3) 0.33466(6) 0.0276(4) Uani 1 1 d .
C00B C 0.25922(9) 0.3093(3) 0.29441(6) 0.0287(4) Uani 1 1 d .
C00C C 0.48855(9) 0.9051(3) 0.35911(6) 0.0275(4) Uani 1 1 d .
C00D C 0.56648(9) 1.1619(3) 0.41447(6) 0.0274(4) Uani 1 1 d .
C00E C 0.46125(9) 1.0511(3) 0.42481(6) 0.0292(4) Uani 1 1 d .
H00E H 0.4211 0.9717 0.4151 0.035 Uiso 1 1 calc R
C00F C 0.12736(9) -0.2786(4) 0.22158(6) 0.0307(5) Uani 1 1 d .
C00G C 0.23715(9) 0.2287(3) 0.36632(6) 0.0283(4) Uani 1 1 d .
C00H C 0.18761(10) -0.1030(4) 0.17604(6) 0.0332(5) Uani 1 1 d .
H00H H 0.2136 0.0161 0.1714 0.040 Uiso 1 1 calc R
C00I C 0.78260(9) 1.3208(3) 0.46531(6) 0.0288(4) Uani 1 1 d .
H00I H 0.8149 1.2643 0.4911 0.035 Uiso 1 1 calc R
C00J C 0.31847(9) 0.6714(3) 0.28901(6) 0.0296(4) Uani 1 1 d .
H00J H 0.2845 0.7050 0.2622 0.036 Uiso 1 1 calc R
C00K C 0.58104(9) 1.2920(3) 0.45532(6) 0.0300(4) Uani 1 1 d .
H00K H 0.6207 1.3743 0.4658 0.036 Uiso 1 1 calc R
C00L C 0.13288(9) -0.1056(3) 0.29623(6) 0.0303(5) Uani 1 1 d .
C00M C 0.60997(9) 1.1552(3) 0.38965(6) 0.0279(4) Uani 1 1 d .
C00N C 0.67461(9) 1.2820(3) 0.40749(6) 0.0278(4) Uani 1 1 d .
C00O C 0.47688(10) 1.1778(4) 0.46315(7) 0.0314(4) Uani 1 1 d .
H00O H 0.4473 1.1861 0.4791 0.038 Uiso 1 1 calc R
C00P C 0.42612(9) 0.7653(3) 0.34397(6) 0.0282(4) Uani 1 1 d .
C00Q C 0.10973(9) -0.0954(4) 0.33298(7) 0.0323(5) Uani 1 1 d .
H00Q H 0.1251 0.0201 0.3544 0.039 Uiso 1 1 calc R
C00R C 0.79314(9) 1.5283(3) 0.44666(6) 0.0280(4) Uani 1 1 d .
C00S C 0.53866(10) 1.2985(3) 0.47905(6) 0.0319(5) Uani 1 1 d .
H00S H 0.5499 1.3818 0.5058 0.038 Uiso 1 1 calc R
C00T C 0.62497(10) 0.8670(4) 0.28790(6) 0.0322(5) Uani 1 1 d .
H00T H 0.6549 0.8564 0.2723 0.039 Uiso 1 1 calc R
C00U C 0.42023(10) 0.5732(3) 0.36874(6) 0.0321(5) Uani 1 1 d .
H00U H 0.4541 0.5396 0.3957 0.038 Uiso 1 1 calc R
C00V C 0.72430(9) 1.1980(3) 0.44578(6) 0.0290(4) Uani 1 1 d .
H00V H 0.7182 1.0584 0.4583 0.035 Uiso 1 1 calc R
C00W C 0.68544(9) 1.4876(4) 0.38843(6) 0.0301(4) Uani 1 1 d .
H00W H 0.6531 1.5429 0.3625 0.036 Uiso 1 1 calc R
C00X C 0.10868(10) -0.4568(4) 0.18934(7) 0.0340(5) Uani 1 1 d .
H00X H 0.0820 -0.5759 0.1932 0.041 Uiso 1 1 calc R
C00Y C 0.10723(9) -0.2755(3) 0.26194(6) 0.0307(5) Uani 1 1 d .
C00Z C 0.74364(10) 1.6107(4) 0.40752(6) 0.0302(4) Uani 1 1 d .
H00Z H 0.7501 1.7483 0.3945 0.036 Uiso 1 1 calc R
C010 C 0.85269(10) 1.6769(4) 0.46814(7) 0.0298(4) Uani 1 1 d .
C011 C 0.37340(9) 0.8160(4) 0.30426(6) 0.0295(4) Uani 1 1 d .
H011 H 0.3752 0.9478 0.2880 0.035 Uiso 1 1 calc R
C012 C 0.16851(10) -0.2806(4) 0.14536(7) 0.0345(5) Uani 1 1 d .
H012 H 0.1818 -0.2821 0.1201 0.041 Uiso 1 1 calc R
C013 C 0.06136(10) -0.4355(4) 0.26836(7) 0.0357(5) Uani 1 1 d .
H013 H 0.0443 -0.5498 0.2469 0.043 Uiso 1 1 calc R
C014 C 0.12894(10) -0.4588(4) 0.15243(7) 0.0366(5) Uani 1 1 d .
H014 H 0.1163 -0.5795 0.1319 0.044 Uiso 1 1 calc R
C015 C 0.21888(10) 0.4258(4) 0.38363(7) 0.0343(5) Uani 1 1 d .
H015 H 0.1967 0.5436 0.3644 0.041 Uiso 1 1 calc R
C016 C 0.56499(10) 0.7381(4) 0.27339(7) 0.0331(5) Uani 1 1 d .
H016 H 0.5558 0.6433 0.2482 0.040 Uiso 1 1 calc R
C017 C 0.27007(10) 0.0501(4) 0.39461(7) 0.0324(5) Uani 1 1 d .
H017 H 0.2818 -0.0828 0.3827 0.039 Uiso 1 1 calc R
C018 C 0.93751(9) 1.3838(4) 0.51343(7) 0.0333(5) Uani 1 1 d .
H018 H 0.9228 1.2782 0.4900 0.040 Uiso 1 1 calc R
C019 C 0.90638(9) 1.5962(3) 0.51017(6) 0.0304(5) Uani 1 1 d .
C01A C 0.31374(9) 0.4773(3) 0.31340(6) 0.0281(4) Uani 1 1 d .
C01B C 0.52087(10) 0.7513(3) 0.29576(6) 0.0315(5) Uani 1 1 d .
H01B H 0.4819 0.6651 0.2856 0.038 Uiso 1 1 calc R
C01C C 0.36511(10) 0.4314(4) 0.35412(7) 0.0328(5) Uani 1 1 d .
H01C H 0.3620 0.3048 0.3714 0.039 Uiso 1 1 calc R
C01D C 0.04129(10) -0.4270(4) 0.30523(7) 0.0373(5) Uani 1 1 d .
H01D H 0.0118 -0.5373 0.3088 0.045 Uiso 1 1 calc R
C01E C 0.06465(10) -0.2540(4) 0.33768(7) 0.0357(5) Uani 1 1 d .
H01E H 0.0498 -0.2463 0.3622 0.043 Uiso 1 1 calc R
C01F C 0.99121(10) 1.3294(4) 0.55220(7) 0.0383(5) Uani 1 1 d .
H01F H 1.0127 1.1884 0.5543 0.046 Uiso 1 1 calc R
C01G C 0.28510(11) 0.0728(4) 0.44075(7) 0.0380(5) Uani 1 1 d .
H01G H 0.3072 -0.0450 0.4600 0.046 Uiso 1 1 calc R
C01H C 1.01215(11) 1.4848(4) 0.58719(7) 0.0431(6) Uani 1 1 d .
H01H H 1.0481 1.4486 0.6128 0.052 Uiso 1 1 calc R
C01I C 0.92760(11) 1.7517(4) 0.54582(7) 0.0384(5) Uani 1 1 d .
H01I H 0.9067 1.8937 0.5437 0.046 Uiso 1 1 calc R
C01J C 0.23376(12) 0.4472(4) 0.42990(8) 0.0424(5) Uani 1 1 d .
H01J H 0.2214 0.5792 0.4418 0.051 Uiso 1 1 calc R
C01K C 0.26712(12) 0.2716(4) 0.45841(7) 0.0411(5) Uani 1 1 d .
H01K H 0.2775 0.2867 0.4894 0.049 Uiso 1 1 calc R
C01L C 0.98018(11) 1.6943(4) 0.58459(7) 0.0437(6) Uani 1 1 d .
H01L H 0.9938 1.7964 0.6087 0.052 Uiso 1 1 calc R

loop_
_atom_site_aniso_label
_atom_site_aniso_U_11
_atom_site_aniso_U_22
_atom_site_aniso_U_33
_atom_site_aniso_U_23
_atom_site_aniso_U_13
_atom_site_aniso_U_12
O001 0.0294(7) 0.0332(8) 0.0405(8) 0.0041(6) 0.0008(6) -0.0036(6)
N002 0.0233(8) 0.0317(9) 0.0246(8) -0.0009(6) 0.0024(6) -0.0026(6)
N003 0.0232(8) 0.0339(9) 0.0254(8) 0.0011(7) 0.0007(6) -0.0015(7)
C004 0.0209(9) 0.0315(11) 0.0257(9) 0.0023(8) -0.0014(7) 0.0006(7)
C005 0.0217(9) 0.0330(11) 0.0257(10) 0.0026(8) -0.0023(7) 0.0017(7)
C006 0.0239(9) 0.0336(11) 0.0265(9) 0.0035(8) 0.0027(7) 0.0004(8)
C007 0.0214(9) 0.0295(10) 0.0280(10) 0.0000(8) -0.0009(7) -0.0008(7)
C008 0.0245(9) 0.0302(11) 0.0241(9) 0.0036(8) 0.0013(7) 0.0005(8)
C009 0.0239(9) 0.0285(10) 0.0245(9) 0.0031(8) -0.0007(7) 0.0007(7)
C00A 0.0244(9) 0.0299(10) 0.0225(9) 0.0029(7) -0.0001(7) 0.0018(8)
C00B 0.0238(9) 0.0309(11) 0.0258(10) 0.0025(8) 0.0012(7) 0.0006(8)
C00C 0.0236(9) 0.0278(10) 0.0254(9) 0.0046(7) 0.0008(7) 0.0018(7)
C00D 0.0243(9) 0.0281(10) 0.0245(9) 0.0022(8) 0.0013(7) 0.0030(7)
C00E 0.0246(9) 0.0324(11) 0.0263(9) 0.0039(8) 0.0031(7) 0.0014(8)
C00F 0.0208(9) 0.0351(11) 0.0280(10) 0.0019(8) -0.0024(7) 0.0025(8)
C00G 0.0214(9) 0.0329(11) 0.0264(10) -0.0013(8) 0.0026(7) -0.0050(7)
C00H 0.0271(10) 0.0381(12) 0.0274(10) 0.0023(8) -0.0001(8) 0.0012(8)
C00I 0.0236(9) 0.0354(11) 0.0223(9) -0.0001(8) 0.0013(7) 0.0019(8)
C00J 0.0227(9) 0.0354(11) 0.0244(10) 0.0010(8) -0.0003(7) 0.0011(8)
C00K 0.0241(9) 0.0332(11) 0.0266(10) -0.0001(8) 0.0007(7) 0.0003(8)
C00L 0.0215(9) 0.0339(11) 0.0297(10) 0.0043(8) 0.0010(7) 0.0030(8)
C00M 0.0248(9) 0.0283(10) 0.0249(9) 0.0037(8) 0.0009(7) 0.0001(8)
C00N 0.0250(10) 0.0312(11) 0.0232(9) -0.0034(8) 0.0031(7) -0.0008(8)
C00O 0.0297(10) 0.0331(11) 0.0284(10) 0.0038(8) 0.0062(8) 0.0036(8)
C00P 0.0238(10) 0.0323(11) 0.0234(9) -0.0009(8) 0.0015(7) 0.0002(8)
C00Q 0.0264(10) 0.0355(12) 0.0298(10) 0.0007(8) 0.0025(8) -0.0017(8)
C00R 0.0227(9) 0.0332(11) 0.0250(9) -0.0030(8) 0.0040(7) 0.0016(8)
C00S 0.0317(10) 0.0329(11) 0.0245(10) -0.0012(8) 0.0009(8) 0.0023(8)
C00T 0.0282(10) 0.0386(12) 0.0274(10) 0.0016(8) 0.0061(8) 0.0019(8)
C00U 0.0268(10) 0.0366(12) 0.0251(10) 0.0025(8) -0.0013(8) -0.0025(8)
C00V 0.0266(10) 0.0299(11) 0.0267(10) 0.0002(8) 0.0042(8) -0.0010(8)
C00W 0.0244(10) 0.0358(11) 0.0245(9) 0.0008(8) 0.0009(8) -0.0003(8)
C00X 0.0272(10) 0.0348(12) 0.0314(10) 0.0010(8) -0.0016(8) -0.0003(8)
C00Y 0.0233(9) 0.0324(11) 0.0283(10) 0.0039(8) -0.0018(8) 0.0019(8)
C00Z 0.0278(10) 0.0309(11) 0.0272(10) 0.0014(8) 0.0030(8) -0.0008(8)
C010 0.0250(10) 0.0322(11) 0.0298(10) -0.0016(8) 0.0059(8) -0.0003(8)
C011 0.0258(10) 0.0330(11) 0.0253(10) 0.0029(8) 0.0029(8) -0.0005(8)
C012 0.0272(10) 0.0444(13) 0.0258(10) -0.0004(8) 0.0010(8) 0.0019(8)
C013 0.0279(10) 0.0343(11) 0.0350(11) 0.0013(9) -0.0022(8) -0.0039(8)
C014 0.0306(11) 0.0388(12) 0.0299(11) -0.0058(9) -0.0038(8) 0.0012(9)
C015 0.0337(11) 0.0336(11) 0.0331(11) 0.0015(8) 0.0080(8) -0.0002(8)
C016 0.0339(11) 0.0366(12) 0.0234(10) -0.0035(8) 0.0024(8) 0.0004(9)
C017 0.0276(10) 0.0337(11) 0.0314(10) -0.0005(8) 0.0039(8) -0.0013(8)
C018 0.0251(10) 0.0377(12) 0.0334(11) 0.0030(8) 0.0051(8) -0.0030(8)
C019 0.0222(9) 0.0347(11) 0.0295(10) 0.0019(8) 0.0024(8) -0.0046(8)
C01A 0.0223(9) 0.0337(11) 0.0240(9) -0.0003(8) 0.0024(7) -0.0008(8)
C01B 0.0267(10) 0.0339(11) 0.0270(10) -0.0006(8) 0.0003(8) -0.0017(8)
C01C 0.0261(10) 0.0339(11) 0.0318(10) 0.0070(8) 0.0011(8) -0.0043(8)
C01D 0.0281(10) 0.0407(13) 0.0370(11) 0.0057(9) 0.0029(9) -0.0056(9)
C01E 0.0296(10) 0.0428(13) 0.0317(11) 0.0060(9) 0.0066(8) 0.0011(9)
C01F 0.0245(10) 0.0416(12) 0.0432(12) 0.0104(10) 0.0040(9) -0.0019(9)
C01G 0.0363(11) 0.0408(13) 0.0311(11) 0.0056(9) 0.0037(9) -0.0018(9)
C01H 0.0293(11) 0.0488(14) 0.0388(12) 0.0136(10) -0.0047(9) -0.0079(10)
C01I 0.0316(11) 0.0376(12) 0.0382(12) -0.0004(9) 0.0016(9) -0.0060(9)
C01J 0.0501(13) 0.0393(13) 0.0392(12) -0.0049(10) 0.0169(10) -0.0012(10)
C01K 0.0485(13) 0.0450(14) 0.0282(11) -0.0035(9) 0.0111(9) -0.0093(10)
C01L 0.0401(12) 0.0485(14) 0.0309(11) 0.0010(10) -0.0032(9) -0.0148(10)

loop_
_atom_type_symbol
_atom_type_description
_atom_type_scat_dispersion_real
_atom_type_scat_dispersion_imag
_atom_type_scat_source
C C 0.0181 0.0091 'International Tables Vol C Tables 4.2.6.8 and 6.1.1.4'
H H 0.0000 0.0000 'International Tables Vol C Tables 4.2.6.8 and 6.1.1.4'
N N 0.0311 0.0180 'International Tables Vol C Tables 4.2.6.8 and 6.1.1.4'
O O 0.0492 0.0322 'International Tables Vol C Tables 4.2.6.8 and 6.1.1.4'

loop_
_geom_angle_atom_site_label_1
_geom_angle_atom_site_label_2
_geom_angle_atom_site_label_3
_geom_angle
C007 N002 C00G 126.88(16)
C00B N002 C007 105.74(16)
C00B N002 C00G 126.36(16)
C00B N003 C004 104.72(16)
N003 C004 C005 127.00(18)
C007 C004 N003 111.14(17)
C007 C004 C005 121.23(18)
C00F C005 C004 117.55(18)
C00H C005 C004 121.53(18)
C00H C005 C00F 120.50(18)
C008 C006 H006 119.2
C00T C006 H006 119.2
C00T C006 C008 121.56(18)
N002 C007 C00L 130.79(18)
C004 C007 N002 105.61(17)
C004 C007 C00L 123.60(18)
C006 C008 C00A 118.32(17)
C00M C008 C006 122.02(17)
C00M C008 C00A 119.56(18)
C00C C009 C00D 119.76(18)
C00C C009 C00E 122.26(17)
C00E C009 C00D 117.97(17)
C00C C00A C008 119.85(17)
C00C C00A C01B 122.39(18)
C01B C00A C008 117.71(18)
N002 C00B C01A 124.16(17)
N003 C00B N002 112.75(17)
N003 C00B C01A 122.95(17)
C009 C00C C00A 120.34(17)
C009 C00C C00P 120.02(17)
C00A C00C C00P 119.55(17)
C00K C00D C009 117.95(18)
C00M C00D C009 119.90(17)
C00M C00D C00K 122.15(17)
C009 C00E H00E 119.0
C00O C00E C009 122.06(18)
C00O C00E H00E 119.0
C005 C00F C00Y 120.18(18)
C00X C00F C005 117.37(19)
C00X C00F C00Y 122.44(19)
C015 C00G N002 120.02(18)
C015 C00G C017 120.93(19)
C017 C00G N002 119.04(18)
C005 C00H H00H 119.8
C012 C00H C005 120.4(2)
C012 C00H H00H 119.8
C00R C00I H00I 119.7
C00V C00I H00I 119.7
C00V C00I C00R 120.50(18)
C011 C00J H00J 119.6
C01A C00J H00J 119.6
C01A C00J C011 120.71(17)
C00D C00K H00K 119.1
C00S C00K C00D 121.83(18)
C00S C00K H00K 119.1
C00Q C00L C007 124.38(18)
C00Q C00L C00Y 120.03(18)
C00Y C00L C007 115.58(18)
C008 C00M C00N 120.90(17)
C00D C00M C008 120.57(17)
C00D C00M C00N 118.49(17)
C00V C00N C00M 119.14(18)
C00W C00N C00M 121.83(17)
C00W C00N C00V 118.95(18)
C00E C00O H00O 120.0
C00E C00O C00S 119.95(19)
C00S C00O H00O 120.0
C00U C00P C00C 119.77(16)
C00U C00P C011 118.12(18)
C011 C00P C00C 122.07(17)
C00L C00Q H00Q 119.5
C01E C00Q C00L 120.93(19)
C01E C00Q H00Q 119.5
C00I C00R C00Z 118.89(18)
C00I C00R C010 122.86(17)
C00Z C00R C010 118.10(18)
C00K C00S C00O 120.21(18)
C00K C00S H00S 119.9
C00O C00S H00S 119.9
C006 C00T H00T 120.0
C006 C00T C016 119.93(19)
C016 C00T H00T 120.0
C00P C00U H00U 119.4
C01C C00U C00P 121.30(17)
C01C C00U H00U 119.4
C00I C00V C00N 120.63(19)
C00I C00V H00V 119.7
C00N C00V H00V 119.7
C00N C00W H00W 119.6
C00Z C00W C00N 120.83(18)
C00Z C00W H00W 119.6
C00F C00X H00X 119.2
C014 C00X C00F 121.6(2)
C014 C00X H00X 119.2
C00L C00Y C00F 120.79(18)
C013 C00Y C00F 122.27(18)
C013 C00Y C00L 116.93(19)
C00R C00Z H00Z 119.9
C00W C00Z C00R 120.18(19)
C00W C00Z H00Z 119.9
O001 C010 C00R 120.76(18)
O001 C010 C019 119.39(18)
C00R C010 C019 119.78(17)
C00J C011 C00P 120.70(18)
C00J C011 H011 119.7
C00P C011 H011 119.7
C00H C012 H012 120.2
C00H C012 C014 119.5(2)
C014 C012 H012 120.2
C00Y C013 H013 119.0
C01D C013 C00Y 121.94(19)
C01D C013 H013 119.0
C00X C014 C012 120.59(19)
C00X C014 H014 119.7
C012 C014 H014 119.7
C00G C015 H015 120.2
C00G C015 C01J 119.6(2)
C01J C015 H015 120.2
C00T C016 H016 119.6
C01B C016 C00T 120.81(18)
C01B C016 H016 119.6
C00G C017 H017 120.4
C01G C017 C00G 119.2(2)
C01G C017 H017 120.4
C019 C018 H018 120.1
C019 C018 C01F 119.7(2)
C01F C018 H018 120.1
C018 C019 C010 123.04(18)
C018 C019 C01I 119.99(18)
C01I C019 C010 116.84(18)
C00J C01A C00B 120.40(16)
C00J C01A C01C 118.72(18)
C01C C01A C00B 120.56(18)
C00A C01B H01B 119.2
C016 C01B C00A 121.65(18)
C016 C01B H01B 119.2
C00U C01C C01A 120.36(18)
C00U C01C H01C 119.8
C01A C01C H01C 119.8
C013 C01D H01D 119.7
C013 C01D C01E 120.6(2)
C01E C01D H01D 119.7
C00Q C01E C01D 119.4(2)
C00Q C01E H01E 120.3
C01D C01E H01E 120.3
C018 C01F H01F 120.0
C01H C01F C018 119.9(2)
C01H C01F H01F 120.0
C017 C01G H01G 119.9
C017 C01G C01K 120.1(2)
C01K C01G H01G 119.9
C01F C01H H01H 119.7
C01F C01H C01L 120.59(19)
C01L C01H H01H 119.7
C019 C01I H01I 120.1
C01L C01I C019 119.9(2)
C01L C01I H01I 120.1
C015 C01J H01J 120.0
C01K C01J C015 120.0(2)
C01K C01J H01J 120.0
C01G C01K H01K 119.9
C01J C01K C01G 120.2(2)
C01J C01K H01K 119.9
C01H C01L C01I 119.9(2)
C01H C01L H01L 120.1
C01I C01L H01L 120.1

loop_
_geom_bond_atom_site_label_1
_geom_bond_atom_site_label_2
_geom_bond_distance
O001 C010 1.219(2)
N002 C007 1.397(2)
N002 C00B 1.378(3)
N002 C00G 1.434(2)
N003 C004 1.384(2)
N003 C00B 1.316(2)
C004 C005 1.441(3)
C004 C007 1.368(3)
C005 C00F 1.416(3)
C005 C00H 1.406(3)
C006 H006 0.9300
C006 C008 1.433(3)
C006 C00T 1.361(3)
C007 C00L 1.441(3)
C008 C00A 1.447(3)
C008 C00M 1.406(3)
C009 C00C 1.406(3)
C009 C00D 1.444(3)
C009 C00E 1.429(3)
C00A C00C 1.407(3)
C00A C01B 1.432(3)
C00B C01A 1.481(3)
C00C C00P 1.494(3)
C00D C00K 1.433(3)
C00D C00M 1.402(3)
C00E H00E 0.9300
C00E C00O 1.357(3)
C00F C00X 1.411(3)
C00F C00Y 1.474(3)
C00G C015 1.380(3)
C00G C017 1.394(3)
C00H H00H 0.9300
C00H C012 1.378(3)
C00I H00I 0.9300
C00I C00R 1.392(3)
C00I C00V 1.385(3)
C00J H00J 0.9300
C00J C011 1.390(3)
C00J C01A 1.387(3)
C00K H00K 0.9300
C00K C00S 1.355(3)
C00L C00Q 1.406(3)
C00L C00Y 1.429(3)
C00M C00N 1.496(3)
C00N C00V 1.398(3)
C00N C00W 1.391(3)
C00O H00O 0.9300
C00O C00S 1.426(3)
C00P C00U 1.392(3)
C00P C011 1.402(3)
C00Q H00Q 0.9300
C00Q C01E 1.376(3)
C00R C00Z 1.409(3)
C00R C010 1.496(3)
C00S H00S 0.9300
C00T H00T 0.9300
C00T C016 1.419(3)
C00U H00U 0.9300
C00U C01C 1.382(3)
C00V H00V 0.9300
C00W H00W 0.9300
C00W C00Z 1.383(3)
C00X H00X 0.9300
C00X C014 1.371(3)
C00Y C013 1.413(3)
C00Z H00Z 0.9300
C010 C019 1.504(3)
C011 H011 0.9300
C012 H012 0.9300
C012 C014 1.401(3)
C013 H013 0.9300
C013 C01D 1.368(3)
C014 H014 0.9300
C015 H015 0.9300
C015 C01J 1.389(3)
C016 H016 0.9300
C016 C01B 1.356(3)
C017 H017 0.9300
C017 C01G 1.385(3)
C018 H018 0.9300
C018 C019 1.389(3)
C018 C01F 1.400(3)
C019 C01I 1.393(3)
C01A C01C 1.403(3)
C01B H01B 0.9300
C01C H01C 0.9300
C01D H01D 0.9300
C01D C01E 1.400(3)
C01E H01E 0.9300
C01F H01F 0.9300
C01F C01H 1.377(3)
C01G H01G 0.9300
C01G C01K 1.391(3)
C01H H01H 0.9300
C01H C01L 1.384(3)
C01I H01I 0.9300
C01I C01L 1.391(3)
C01J H01J 0.9300
C01J C01K 1.386(3)
C01K H01K 0.9300
C01L H01L 0.9300
